data_4080101
loop_
_publ_author_name
'Sabater, Sara'
'Mata, Jose A.'
'Peris, Eduardo'

_publ_section_title
;
 Chiral Palladacycles with N-Heterocyclic Carbene Ligands as Catalysts for
 Asymmetric Hydrophosphination
;
_journal_issue 4
_journal_name_full Organometallics
_journal_page_first 1112
_journal_paper_doi 10.1021/om400007a
_journal_volume 32
_journal_year 2013
_chemical_absolute_configuration ad
_chemical_formula_moiety 'C24 H26 Cl2 N2 Pd'
_chemical_formula_sum 'C24 H26 Cl2 N2 Pd'
_chemical_formula_weight 519.77
_chemical_name_systematic
;
 ? 
;
_space_group_crystal_system monoclinic
_space_group_IT_number 5
_space_group_name_Hall 'C 2y'
_space_group_name_H-M_alt 'C 1 2 1'
_symmetry_space_group_name_Hall 'C 2y'
_symmetry_space_group_name_H-M 'C 1 2 1'
_atom_sites_solution_hydrogens geom
_atom_sites_solution_primary direct
_atom_sites_solution_secondary difmap
_audit_creation_date 2012-01-23
_audit_creation_method
;
  Olex2 1.1
  (compiled Nov  1 2011 20:42:30, GUI svn.r3906)
;
_cell_angle_alpha 90.00
_cell_angle_beta 102.636(5)
_cell_angle_gamma 90.00
_cell_formula_units_Z 4
_cell_length_a 35.2455(18)
_cell_length_b 6.7435(3)
_cell_length_c 9.6250(6)
_cell_measurement_reflns_used 5916
_cell_measurement_temperature 199.95(10)
_cell_measurement_theta_max 29.2872
_cell_measurement_theta_min 2.8348
_cell_volume 2232.2(2)
_computing_cell_refinement
;
CrysAlisPro, Agilent Technologies,
Version 1.171.35.19 (release 27-10-2011 CrysAlis171 .NET)
(compiled Oct 27 2011,15:02:11)
;
_computing_data_collection
;
CrysAlisPro, Agilent Technologies,
Version 1.171.35.19 (release 27-10-2011 CrysAlis171 .NET)
(compiled Oct 27 2011,15:02:11)
;
_computing_data_reduction
;
CrysAlisPro, Agilent Technologies,
Version 1.171.35.19 (release 27-10-2011 CrysAlis171 .NET)
(compiled Oct 27 2011,15:02:11)
;
_computing_molecular_graphics
;
O. V. Dolomanov, L. J. Bourhis, R. J. Gildea, J. A. K. Howard and H. Puschmann,
OLEX2: a complete structure solution, refinement and analysis program.
J. Appl. Cryst. (2009). 42, 339-341.
;
_computing_publication_material
;
O. V. Dolomanov, L. J. Bourhis, R. J. Gildea, J. A. K. Howard and H. Puschmann,
OLEX2: a complete structure solution, refinement and analysis program.
J. Appl. Cryst. (2009). 42, 339-341.
;
_computing_structure_refinement
;
SHELXL, G.M. Sheldrick, Acta Cryst.
2008). A64, 112-122
;
_computing_structure_solution 'SHELXS-97 (Sheldrick, 1990)'
_diffrn_ambient_temperature 199.95(10)
_diffrn_detector_area_resol_mean 10.4051
_diffrn_measured_fraction_theta_full 0.998
_diffrn_measured_fraction_theta_max 0.912
_diffrn_measurement_details
;
  1 omega  -97.00  -58.00   1.0000   11.0000
omega____ theta____ kappa____ phi______ frames
    -      -11.3126  178.0000 -180.0000 39

  2 omega  -75.00   12.00   1.0000   11.0000
omega____ theta____ kappa____ phi______ frames
    -      -11.3126  -57.0000  120.0000 87

  3 omega  -18.00   54.00   1.0000   11.0000
omega____ theta____ kappa____ phi______ frames
    -       11.9376 -101.0000   52.0000 72

  4 omega   49.00   74.00   1.0000   11.0000
omega____ theta____ kappa____ phi______ frames
    -       11.9376  178.0000  -60.0000 25

  5 omega  -64.00   38.00   1.0000   11.0000
omega____ theta____ kappa____ phi______ frames
    -       11.9376  -38.0000   90.0000 102

  6 omega  -20.00    9.00   1.0000   11.0000
omega____ theta____ kappa____ phi______ frames
    -       11.9376  -99.0000  -90.0000 29

  7 omega  -14.00   88.00   1.0000   11.0000
omega____ theta____ kappa____ phi______ frames
    -       11.9376   38.0000   90.0000 102
;
_diffrn_measurement_device_type 'SuperNova, Dual, Cu at zero, Atlas'
_diffrn_measurement_method '\w scans'
_diffrn_orient_matrix_UB_11 -0.0183324000
_diffrn_orient_matrix_UB_12 -0.0243393000
_diffrn_orient_matrix_UB_13 0.0144270000
_diffrn_orient_matrix_UB_21 0.0015165000
_diffrn_orient_matrix_UB_22 -0.0972426000
_diffrn_orient_matrix_UB_23 -0.0263623000
_diffrn_orient_matrix_UB_31 0.0093275000
_diffrn_orient_matrix_UB_32 -0.0317892000
_diffrn_orient_matrix_UB_33 0.0693127000
_diffrn_radiation_monochromator mirror
_diffrn_radiation_type 'Mo K\a'
_diffrn_radiation_wavelength 0.7107
_diffrn_reflns_av_R_equivalents 0.0325
_diffrn_reflns_av_unetI/netI 0.0425
_diffrn_reflns_limit_h_max 48
_diffrn_reflns_limit_h_min -47
_diffrn_reflns_limit_k_max 9
_diffrn_reflns_limit_k_min -9
_diffrn_reflns_limit_l_max 12
_diffrn_reflns_limit_l_min -13
_diffrn_reflns_number 13643
_diffrn_reflns_theta_full 25.00
_diffrn_reflns_theta_max 29.35
_diffrn_reflns_theta_min 2.84
_diffrn_source 'SuperNova (Mo) X-ray Source'
_diffrn_source_current n/a
_diffrn_source_voltage n/a
_exptl_absorpt_coefficient_mu 1.084
_exptl_absorpt_correction_T_max 0.971
_exptl_absorpt_correction_T_min 0.930
_exptl_absorpt_correction_type analytical
_exptl_absorpt_process_details
;
CrysAlisPro, Agilent Technologies,
Version 1.171.35.19 (release 27-10-2011 CrysAlis171 .NET)
(compiled Oct 27 2011,15:02:11)
Analytical numeric absorption correction using a multifaceted crystal
            model based on expressions derived by R.C. Clark & J.S. Reid.
(Clark, R. C. & Reid, J. S. (1995). Acta Cryst. A51, 887-897)
;
_exptl_crystal_colour 'clear yellowish yellow'
_exptl_crystal_colour_lustre clear
_exptl_crystal_colour_modifier yellowish
_exptl_crystal_colour_primary yellow
_exptl_crystal_density_diffrn 1.547
_exptl_crystal_density_method 'not measured'
_exptl_crystal_description needle
_exptl_crystal_F_000 1056
_exptl_crystal_size_max 0.2415
_exptl_crystal_size_mid 0.1028
_exptl_crystal_size_min 0.0749
_refine_diff_density_max 0.584
_refine_diff_density_min -0.598
_refine_diff_density_rms 0.077
_refine_ls_abs_structure_details 'Flack H D (1983), Acta Cryst. A39, 876-881'
_refine_ls_abs_structure_Flack -0.07(2)
_refine_ls_extinction_method none
_refine_ls_goodness_of_fit_ref 1.077
_refine_ls_hydrogen_treatment constr
_refine_ls_matrix_type full
_refine_ls_number_parameters 264
_refine_ls_number_reflns 5264
_refine_ls_number_restraints 1
_refine_ls_restrained_S_all 1.077
_refine_ls_R_factor_all 0.0324
_refine_ls_R_factor_gt 0.0282
_refine_ls_shift/su_max 0.001
_refine_ls_shift/su_mean 0.000
_refine_ls_structure_factor_coef Fsqd
_refine_ls_weighting_details 'calc w=1/[\s^2^(Fo^2^)+(0.0231P)^2^+0.0000P] where P=(Fo^2^+2Fc^2^)/3'
_refine_ls_weighting_scheme calc
_refine_ls_wR_factor_gt 0.0538
_refine_ls_wR_factor_ref 0.0571
_reflns_number_gt 4980
_reflns_number_total 5264
_reflns_threshold_expression >2sigma(I)
_cod_data_source_file om400007a_si_001.cif
_cod_data_source_block compound_9_str1297shapes
_cod_database_code 4080101
_chemical_oxdiff_formula 'C24 H24 N2 Cl2 Pd2'
_reflns_odcompleteness_completeness 99.72
_reflns_odcompleteness_iscentric 1
_reflns_odcompleteness_theta 26.32

loop_
_space_group_symop_id
_space_group_symop_operation_xyz
1 'x, y, z'
2 '-x, y, -z'
3 'x+1/2, y+1/2, z'
4 '-x+1/2, y+1/2, -z'

loop_
_atom_site_label
_atom_site_type_symbol
_atom_site_fract_x
_atom_site_fract_y
_atom_site_fract_z
_atom_site_U_iso_or_equiv
_atom_site_adp_type
_atom_site_occupancy
_atom_site_symmetry_multiplicity
_atom_site_calc_flag
_atom_site_refinement_flags
Pd1 Pd 0.495043(5) 0.55352(4) 0.162631(19) 0.01813(6) Uani 1 1 d .
Cl3 Cl 0.45459(2) 0.28069(10) 0.13477(9) 0.02493(18) Uani 1 1 d .
N5 N 0.44790(7) 0.7422(4) 0.1243(3) 0.0212(6) Uani 1 1 d .
H5A H 0.4568 0.8696 0.1186 0.025 Uiso 1 1 calc R
H5B H 0.4324 0.7111 0.0371 0.025 Uiso 1 1 calc R
C16 C 0.64431(7) 0.5588(6) 0.5190(3) 0.0275(6) Uani 1 1 d .
H16 H 0.6210 0.6333 0.5083 0.033 Uiso 1 1 calc R
C23 C 0.31332(8) 1.0424(7) 0.0863(3) 0.0352(7) Uani 1 1 d .
H23 H 0.2894 1.1106 0.0549 0.042 Uiso 1 1 calc R
C28 C 0.35996(7) 0.5707(6) 0.0072(3) 0.0265(6) Uani 1 1 d .
H28 H 0.3835 0.4991 0.0376 0.032 Uiso 1 1 calc R
C21 C 0.37740(8) 1.0250(5) 0.2358(3) 0.0290(7) Uani 1 1 d .
H21 H 0.3969 1.0844 0.3077 0.035 Uiso 1 1 calc R
C17 C 0.64379(8) 0.3764(4) 0.4434(3) 0.0216(6) Uani 1 1 d .
C11 C 0.68054(8) 0.0881(5) 0.3884(3) 0.0316(8) Uani 1 1 d .
H11 H 0.7040 0.0140 0.4029 0.038 Uiso 1 1 calc R
C20 C 0.38498(8) 0.8452(4) 0.1797(3) 0.0227(6) Uani 1 1 d .
C29 C 0.35536(8) 0.7566(5) 0.0703(3) 0.0229(6) Uani 1 1 d .
C19 C 0.42323(8) 0.7379(4) 0.2335(3) 0.0225(6) Uani 1 1 d .
H19 H 0.4172 0.5961 0.2501 0.027 Uiso 1 1 calc R
C22 C 0.34149(10) 1.1235(5) 0.1895(4) 0.0360(8) Uani 1 1 d .
H22 H 0.3370 1.2470 0.2308 0.043 Uiso 1 1 calc R
C8 C 0.61007(8) 0.2982(4) 0.3493(3) 0.0218(6) Uani 1 1 d .
C6 C 0.57107(8) 0.4014(4) 0.3387(3) 0.0213(6) Uani 1 1 d .
H6 H 0.5760 0.5473 0.3484 0.026 Uiso 1 1 calc R
C14 C 0.71231(8) 0.5215(6) 0.6241(3) 0.0356(9) Uani 1 1 d .
H14 H 0.7353 0.5708 0.6851 0.043 Uiso 1 1 calc R
C12 C 0.67959(8) 0.2683(5) 0.4624(3) 0.0268(7) Uani 1 1 d .
C9 C 0.61302(8) 0.1267(4) 0.2766(3) 0.0282(7) Uani 1 1 d .
H9 H 0.5908 0.0785 0.2109 0.034 Uiso 1 1 calc R
C13 C 0.71323(8) 0.3473(5) 0.5546(3) 0.0337(8) Uani 1 1 d .
H13 H 0.7370 0.2762 0.5679 0.040 Uiso 1 1 calc R
C10 C 0.64816(8) 0.0193(5) 0.2964(3) 0.0338(8) Uani 1 1 d .
H10 H 0.6493 -0.1007 0.2457 0.041 Uiso 1 1 calc R
C18 C 0.44817(8) 0.8188(5) 0.3711(3) 0.0300(7) Uani 1 1 d .
H18A H 0.4712 0.7348 0.4012 0.045 Uiso 1 1 calc R
H18B H 0.4331 0.8193 0.4453 0.045 Uiso 1 1 calc R
H18C H 0.4563 0.9544 0.3554 0.045 Uiso 1 1 calc R
C24 C 0.31916(8) 0.8572(5) 0.0246(3) 0.0271(7) Uani 1 1 d .
C7 C 0.55176(9) 0.3378(5) 0.4571(3) 0.0321(7) Uani 1 1 d .
H7A H 0.5467 0.1949 0.4503 0.048 Uiso 1 1 calc R
H7B H 0.5271 0.4092 0.4485 0.048 Uiso 1 1 calc R
H7C H 0.5689 0.3682 0.5493 0.048 Uiso 1 1 calc R
C15 C 0.67749(9) 0.6291(5) 0.6062(3) 0.0337(8) Uani 1 1 d .
H15 H 0.6770 0.7513 0.6549 0.040 Uiso 1 1 calc R
N4 N 0.54261(7) 0.3668(4) 0.2012(3) 0.0206(6) Uani 1 1 d .
H4A H 0.5339 0.2381 0.2000 0.025 Uiso 1 1 calc R
H4B H 0.5554 0.3801 0.1280 0.025 Uiso 1 1 calc R
C26 C 0.29587(9) 0.5927(6) -0.1419(3) 0.0421(10) Uani 1 1 d .
H26 H 0.2760 0.5372 -0.2143 0.050 Uiso 1 1 calc R
C25 C 0.28992(9) 0.7686(6) -0.0829(3) 0.0384(8) Uani 1 1 d .
H25 H 0.2657 0.8344 -0.1138 0.046 Uiso 1 1 calc R
C27 C 0.33094(9) 0.4925(5) -0.0973(3) 0.0364(8) Uani 1 1 d .
H27 H 0.3348 0.3689 -0.1395 0.044 Uiso 1 1 calc R
Cl2 Cl 0.53455(2) 0.82773(11) 0.19529(9) 0.02774(19) Uani 1 1 d .

loop_
_atom_site_aniso_label
_atom_site_aniso_U_11
_atom_site_aniso_U_22
_atom_site_aniso_U_33
_atom_site_aniso_U_23
_atom_site_aniso_U_13
_atom_site_aniso_U_12
Pd1 0.01503(9) 0.01847(9) 0.02001(9) 0.00091(10) 0.00192(6) 0.00053(9)
Cl3 0.0222(4) 0.0206(4) 0.0318(4) 0.0013(3) 0.0054(3) -0.0024(3)
N5 0.0148(12) 0.0251(15) 0.0227(14) 0.0045(12) 0.0023(10) 0.0039(12)
C16 0.0198(12) 0.0317(15) 0.0307(13) -0.0018(19) 0.0046(10) 0.0032(18)
C23 0.0265(14) 0.0370(17) 0.0451(16) 0.009(2) 0.0141(13) 0.0112(19)
C28 0.0228(13) 0.0286(16) 0.0279(13) 0.0005(16) 0.0050(11) 0.0016(16)
C21 0.0293(14) 0.0236(19) 0.0365(15) 0.0002(14) 0.0125(12) 0.0011(14)
C17 0.0173(14) 0.0243(15) 0.0233(15) 0.0070(12) 0.0047(11) 0.0005(12)
C11 0.0208(14) 0.029(2) 0.0474(17) 0.0053(14) 0.0118(13) 0.0097(14)
C20 0.0218(14) 0.0242(15) 0.0234(15) 0.0024(12) 0.0078(12) 0.0007(12)
C29 0.0190(14) 0.0276(16) 0.0239(15) 0.0041(12) 0.0084(11) 0.0021(12)
C19 0.0213(14) 0.0229(15) 0.0231(14) 0.0023(12) 0.0043(12) 0.0001(12)
C22 0.041(2) 0.0231(16) 0.050(2) 0.0009(14) 0.0232(17) 0.0071(14)
C8 0.0194(14) 0.0216(15) 0.0245(15) 0.0051(12) 0.0052(11) 0.0011(12)
C6 0.0164(13) 0.0212(15) 0.0253(15) -0.0023(11) 0.0024(11) 0.0004(11)
C14 0.0209(14) 0.049(3) 0.0341(16) 0.0004(17) -0.0005(12) -0.0056(16)
C12 0.0182(14) 0.0320(17) 0.0312(16) 0.0075(14) 0.0077(12) 0.0017(13)
C9 0.0190(15) 0.0265(15) 0.0392(17) -0.0030(13) 0.0066(13) -0.0027(12)
C13 0.0150(14) 0.046(2) 0.0375(18) 0.0086(16) 0.0001(13) 0.0022(14)
C10 0.0301(15) 0.023(2) 0.0513(18) -0.0030(15) 0.0160(14) 0.0033(14)
C18 0.0282(16) 0.0351(18) 0.0256(16) -0.0014(14) 0.0034(13) -0.0032(15)
C24 0.0209(15) 0.0316(17) 0.0292(16) 0.0070(13) 0.0065(12) 0.0027(13)
C7 0.0270(16) 0.044(2) 0.0265(16) 0.0056(15) 0.0079(13) 0.0094(15)
C15 0.0283(17) 0.0409(19) 0.0295(16) -0.0055(13) 0.0009(13) -0.0054(14)
N4 0.0174(13) 0.0252(15) 0.0190(13) 0.0001(11) 0.0038(10) 0.0027(12)
C26 0.0286(16) 0.054(3) 0.0379(17) 0.0030(17) -0.0040(13) -0.0083(17)
C25 0.0188(15) 0.047(2) 0.046(2) 0.0123(17) -0.0003(14) 0.0015(15)
C27 0.0350(18) 0.037(2) 0.0362(18) -0.0036(14) 0.0054(15) -0.0070(14)
Cl2 0.0220(4) 0.0218(4) 0.0373(5) 0.0006(3) 0.0020(3) -0.0040(3)

loop_
_atom_type_symbol
_atom_type_description
_atom_type_scat_dispersion_real
_atom_type_scat_dispersion_imag
_atom_type_scat_source
C C 0.0033 0.0016 'International Tables Vol C Tables 4.2.6.8 and 6.1.1.4'
H H 0.0000 0.0000 'International Tables Vol C Tables 4.2.6.8 and 6.1.1.4'
Cl Cl 0.1484 0.1585 'International Tables Vol C Tables 4.2.6.8 and 6.1.1.4'
N N 0.0061 0.0033 'International Tables Vol C Tables 4.2.6.8 and 6.1.1.4'
Pd Pd -0.9988 1.0072 'International Tables Vol C Tables 4.2.6.8 and 6.1.1.4'

loop_
_exptl_crystal_face_index_h
_exptl_crystal_face_index_k
_exptl_crystal_face_index_l
_exptl_crystal_face_perp_dist
_exptl_oxdiff_crystal_face_indexfrac_h
_exptl_oxdiff_crystal_face_indexfrac_k
_exptl_oxdiff_crystal_face_indexfrac_l
_exptl_oxdiff_crystal_face_x
_exptl_oxdiff_crystal_face_y
_exptl_oxdiff_crystal_face_z
-1 9 0 0.0452 -0.9019 9.0032 -0.0502 -0.2033 -0.8755 -0.2981
-8 8 -7 0.0906 -7.8758 7.9866 -7.0366 -0.1515 -0.6031 -0.8151
-13 0 -12 0.1135 -12.9353 -0.0276 -11.9867 0.0649 0.2991 -0.9506
0 -9 -1 0.0489 -0.0929 -9.0055 -0.9486 0.2072 0.9006 0.2197
-32 7 0 0.0379 -31.8741 7.0137 -0.0548 0.4128 -0.7289 -0.5241
-48 1 0 0.0393 -47.9131 1.0176 -0.0298 0.8532 -0.1708 -0.4813
-47 0 7 0.0780 -46.9512 0.0357 6.9646 0.9603 -0.2583 0.0437
-11 -3 13 0.1090 -11.0625 -2.9620 12.9895 0.4623 -0.0712 0.8913
48 -1 0 0.0357 47.9131 -1.0176 0.0298 -0.8532 0.1708 0.4813
49 0 -5 0.0604 48.9406 -0.0311 -4.9669 -0.9681 0.2082 0.1132
9 3 -13 0.1155 9.0657 2.9628 -12.9905 -0.4257 0.0681 -0.9100
-45 -3 -1 0.0401 -44.9571 -2.9874 -1.0045 0.8824 0.2488 -0.3940
45 4 0 0.0359 44.9715 3.9850 0.0007 -0.9214 -0.3193 0.2928
12 4 11 0.1105 11.9834 4.0265 10.9657 -0.1595 -0.6625 0.7438
19 -4 -12 0.1128 18.9711 -4.0403 -11.9484 -0.4218 0.7366 -0.5228
-28 2 12 0.1033 -27.9782 2.0429 11.9549 0.6357 -0.5562 0.5027

loop_
_geom_angle_atom_site_label_1
_geom_angle_atom_site_label_2
_geom_angle_atom_site_label_3
_geom_angle
_geom_angle_site_symmetry_3
Cl3 Pd1 Pd1 94.74(2) 2_655
N5 Pd1 Pd1 94.63(7) 2_655
N5 Pd1 Cl3 91.03(8) .
N5 Pd1 N4 179.47(12) .
N5 Pd1 Cl2 88.18(8) .
N4 Pd1 Pd1 85.32(7) 2_655
N4 Pd1 Cl3 89.50(7) .
N4 Pd1 Cl2 91.29(8) .
Cl2 Pd1 Pd1 86.65(2) 2_655
Cl2 Pd1 Cl3 178.45(3) .
C19 N5 Pd1 115.45(18) .
C15 C16 C17 121.7(3) .
C22 C23 C24 120.8(3) .
C27 C28 C29 121.1(3) .
C20 C21 C22 121.9(3) .
C16 C17 C8 123.9(2) .
C16 C17 C12 117.4(2) .
C8 C17 C12 118.7(3) .
C10 C11 C12 120.8(3) .
C21 C20 C29 118.7(3) .
C21 C20 C19 121.3(3) .
C29 C20 C19 119.9(3) .
C28 C29 C20 123.2(3) .
C28 C29 C24 117.8(3) .
C24 C29 C20 119.0(3) .
N5 C19 C20 111.0(2) .
N5 C19 C18 106.8(2) .
C20 C19 C18 115.3(2) .
C23 C22 C21 120.2(3) .
C17 C8 C6 119.1(3) .
C9 C8 C17 119.4(3) .
C9 C8 C6 121.3(2) .
C7 C6 C8 111.6(2) .
N4 C6 C8 114.2(2) .
N4 C6 C7 107.3(2) .
C13 C14 C15 120.1(3) .
C11 C12 C17 119.4(3) .
C11 C12 C13 122.0(3) .
C13 C12 C17 118.7(3) .
C8 C9 C10 121.8(3) .
C14 C13 C12 121.8(3) .
C11 C10 C9 119.9(3) .
C23 C24 C29 119.5(3) .
C23 C24 C25 121.8(3) .
C25 C24 C29 118.8(3) .
C16 C15 C14 120.2(3) .
C6 N4 Pd1 115.19(18) .
C25 C26 C27 120.4(3) .
C26 C25 C24 121.3(3) .
C28 C27 C26 120.5(3) .

loop_
_geom_bond_atom_site_label_1
_geom_bond_atom_site_label_2
_geom_bond_distance
_geom_bond_site_symmetry_2
Pd1 Pd1 3.2252(4) 2_655
Pd1 Cl3 2.3072(8) .
Pd1 N5 2.061(3) .
Pd1 N4 2.064(2) .
Pd1 Cl2 2.2946(8) .
N5 C19 1.504(4) .
C16 C17 1.427(5) .
C16 C15 1.367(4) .
C23 C22 1.357(5) .
C23 C24 1.417(5) .
C28 C29 1.418(5) .
C28 C27 1.373(4) .
C21 C20 1.377(4) .
C21 C22 1.413(4) .
C17 C8 1.428(4) .
C17 C12 1.434(4) .
C11 C12 1.412(4) .
C11 C10 1.364(4) .
C20 C29 1.440(4) .
C20 C19 1.518(4) .
C29 C24 1.427(4) .
C19 C18 1.522(4) .
C8 C6 1.524(4) .
C8 C9 1.367(4) .
C6 C7 1.512(4) .
C6 N4 1.494(3) .
C14 C13 1.356(5) .
C14 C15 1.404(4) .
C12 C13 1.420(4) .
C9 C10 1.411(4) .
C24 C25 1.423(4) .
C26 C25 1.351(5) .
C26 C27 1.392(5) .
